data_2005190
loop_
_publ_author_name
'Hockless, D. C. R.'
'Wild, S. B.'
'McDonagh, A. M.'
'Whittall, I. R.'
'Humphrey, M. G.'

_publ_section_title
<i>trans</i>-Dichlorobis[(<i>R</i>,<i>R</i>)-1,2-phenylenebis(methylphenylphosphine-<i>P</i>)]ruthenium(II)
_journal_issue 7
_journal_name_full 'Acta Crystallographica Section C'
_journal_page_first 1639
_journal_page_last 1641
_journal_paper_doi 10.1107/S0108270196003009
_journal_volume 52
_journal_year 1996
_chemical_formula_iupac '[Ru Cl2 (C20 H20 P2)2]'
_chemical_formula_moiety 'C40 H40 Cl2 P4 Ru '
_chemical_formula_sum 'C40 H40 Cl2 P4 Ru'
_chemical_formula_weight 816.63
_space_group_IT_number 19
_symmetry_cell_setting orthorhombic
_symmetry_space_group_name_Hall 'P 2ac 2ab'
_symmetry_space_group_name_H-M 'P 21 21 21'
_atom_type_scat_source
; International Tables for Crystallography (1992, Vol. C, Tables 4.2.6.8 and
6.1.1.4)
;
_cell_angle_alpha 90
_cell_angle_beta 90
_cell_angle_gamma 90
_cell_formula_units_Z 4
_cell_length_a 11.641(6)
_cell_length_b 12.245(8)
_cell_length_c 26.446(5)
_cell_measurement_reflns_used 25
_cell_measurement_temperature 296.0(10)
_cell_measurement_theta_max 35.2
_cell_measurement_theta_min 26.6
_cell_volume 3770(3)
_computing_cell_refinement 'MSC/AFC Diffractometer Control Software'
_computing_data_collection
;
MSC/AFC Diffractometer Control Software
(Molecular Structure Corporation, 1988)
;
_computing_data_reduction 'TEXSAN (Molecular Structure Corporation, 1995)'
_computing_publication_material TEXSAN
_computing_structure_refinement TEXSAN
_computing_structure_solution 'SIR92 (Altomare et al., 1994) and DIRDIF94 (Beurskens et al., 1994)'
_diffrn_ambient_temperature 296.0(10)
_diffrn_measurement_device 'Rigaku AFC6S'
_diffrn_measurement_method \w/2\q
_diffrn_radiation_monochromator graphite
_diffrn_radiation_source 'X-ray tube'
_diffrn_radiation_type MoK\a
_diffrn_radiation_wavelength 0.7107
_diffrn_reflns_av_R_equivalents 0.00
_diffrn_reflns_limit_h_max 13
_diffrn_reflns_limit_h_min 0
_diffrn_reflns_limit_k_max 14
_diffrn_reflns_limit_k_min 0
_diffrn_reflns_limit_l_max 31
_diffrn_reflns_limit_l_min 0
_diffrn_reflns_number 3784
_diffrn_reflns_theta_max 25.08
_diffrn_reflns_theta_min 1.50
_diffrn_standards_decay_% 0
_diffrn_standards_interval_count 150
_diffrn_standards_number 3
_exptl_absorpt_coefficient_mu 0.745
_exptl_absorpt_correction_T_max 1.000
_exptl_absorpt_correction_T_min 0.937
_exptl_absorpt_correction_type 'based on azimuthal (\y) scan data (North, Phillips & Mathews, 1968)'
_exptl_absorpt_process_details 'based on azimuthal (\y) scan data (North, Phillips & Mathews, 1968)'
_exptl_crystal_colour yellow
_exptl_crystal_density_diffrn 1.439
_exptl_crystal_density_meas ?
_exptl_crystal_description irregular
_exptl_crystal_F_000 1672
_exptl_crystal_size_max 0.420
_exptl_crystal_size_mid 0.400
_exptl_crystal_size_min 0.360
_refine_diff_density_max 0.35
_refine_diff_density_min -0.40
_refine_ls_extinction_coef 5.64E-7(6)
_refine_ls_extinction_method 'Zachariasen (1967)'
_refine_ls_goodness_of_fit_obs 1.874
_refine_ls_hydrogen_treatment noref
_refine_ls_matrix_type full
_refine_ls_number_parameters 425
_refine_ls_number_reflns 3310
_refine_ls_number_restraints 0
_refine_ls_R_factor_obs 0.0251
_refine_ls_shift/esd_max 0.0028
_refine_ls_structure_factor_coef F
_refine_ls_weighting_details 'w = 4F~o~^2^/[\s^2^(F~o~^2^) + (0.001F~o~^2^)^2^]'
_refine_ls_weighting_scheme calc
_refine_ls_wR_factor_obs 0.0190
_reflns_number_observed 3310
_reflns_number_total 3784
_reflns_observed_criterion I>3\s(I)
_cod_data_source_file ta1085.cif
_cod_data_source_block AXM6
_cod_depositor_comments
;
The following automatic conversions were performed:

'_exptl_crystal_density_meas' value 'not measured' was changed to '?'
- the value is perceived as not measured.

Automatic conversion script
Id: cif_fix_values 3008 2015-01-20 13:52:24Z robertas 

The following automatic conversions were performed:

'_refine_ls_weighting_scheme' value 'w = 4F~o~^2^/[\s^2^(F~o~^2^) +
(0.001F~o~^2^)^2^]' was changed to 'calc'. New tag
'_refine_ls_weighting_details' was created. The value of the new tag
was set to 'w = 4F~o~^2^/[\s^2^(F~o~^2^) + (0.001F~o~^2^)^2^]'.

Automatic conversion script
Id: cif_fix_values 3143 2015-03-26 13:38:13Z robertas 
;
_cod_original_cell_volume 3769(2)
_cod_original_formula_sum 'C40 H40 Cl2 P4 Ru '
_cod_database_code 2005190

loop_
_symmetry_equiv_pos_as_xyz
'   +x,   +y,   +z'
'1/2-x,   -y,1/2+z'
'1/2+x,1/2-y,   -z'
'   -x,1/2+y,1/2-z'

loop_
_atom_site_aniso_label
_atom_site_aniso_U_11
_atom_site_aniso_U_22
_atom_site_aniso_U_33
_atom_site_aniso_U_12
_atom_site_aniso_U_13
_atom_site_aniso_U_23
Ru(1) 0.0292(2) 0.0306(2) 0.0295(2) -0.0012(2) 0.0037(2) -0.0007(2)
Cl(1) 0.0438(7) 0.0511(8) 0.0430(7) -0.0026(7) 0.0157(6) -0.0030(7)
Cl(2) 0.0388(7) 0.0612(9) 0.0438(7) -0.0018(8) 0.0131(6) 0.0004(8)
P(1) 0.0298(7) 0.0343(7) 0.0391(8) -0.0016(6) 0.0014(6) 0.0032(6)
P(2) 0.0377(8) 0.0342(7) 0.0390(7) -0.0062(6) 0.0024(7) -0.0002(6)
P(3) 0.0375(8) 0.0374(7) 0.0294(7) -0.0015(6) 0.0005(6) -0.0023(6)
P(4) 0.0394(7) 0.0331(6) 0.0319(6) 0.0011(7) -0.0012(6) -0.0029(6)
C(101) 0.033(3) 0.056(4) 0.062(4) -0.001(3) 0.007(3) 0.004(3)
C(111) 0.037(3) 0.034(3) 0.039(3) 0.006(2) -0.008(2) 0.003(2)
C(112) 0.057(4) 0.046(3) 0.053(3) -0.004(3) -0.011(3) 0.006(3)
C(113) 0.083(5) 0.047(4) 0.078(4) -0.002(4) -0.032(4) -0.014(4)
C(114) 0.085(5) 0.070(4) 0.054(4) 0.024(4) -0.015(4) -0.019(4)
C(115) 0.057(4) 0.066(4) 0.044(3) 0.021(3) 0.004(3) -0.004(3)
C(116) 0.038(3) 0.051(3) 0.053(3) 0.005(3) -0.001(3) 0.001(3)
C(121) 0.035(3) 0.034(3) 0.041(3) 0.001(2) 0.003(2) 0.002(2)
C(122) 0.052(3) 0.040(3) 0.050(3) 0.005(3) -0.009(3) 0.003(3)
C(123) 0.053(4) 0.049(4) 0.051(3) 0.013(3) -0.001(3) 0.009(3)
C(124) 0.060(4) 0.037(3) 0.052(3) 0.005(3) 0.014(3) 0.011(3)
C(125) 0.053(4) 0.037(3) 0.054(3) -0.007(3) 0.007(3) -0.002(3)
C(126) 0.034(3) 0.035(3) 0.032(3) 0.000(2) 0.006(2) 0.001(2)
C(201) 0.045(3) 0.049(3) 0.068(3) -0.012(3) -0.003(3) 0.002(3)
C(211) 0.059(4) 0.027(3) 0.044(3) -0.009(3) 0.006(3) 0.000(2)
C(212) 0.074(4) 0.079(4) 0.061(4) -0.016(4) 0.002(4) -0.022(4)
C(213) 0.137(8) 0.093(6) 0.064(4) -0.051(6) 0.010(6) -0.037(4)
C(214) 0.180(10) 0.040(4) 0.085(6) -0.007(6) 0.060(7) -0.008(4)
C(215) 0.170(9) 0.078(5) 0.072(4) 0.062(6) 0.056(6) 0.023(4)
C(216) 0.104(6) 0.083(5) 0.049(3) 0.042(5) 0.020(4) 0.010(3)
C(301) 0.054(3) 0.067(4) 0.038(3) -0.001(3) 0.003(3) -0.001(3)
C(311) 0.039(3) 0.041(3) 0.031(2) 0.001(3) -0.006(2) 0.000(3)
C(312) 0.048(3) 0.075(4) 0.051(3) -0.013(4) 0.000(3) -0.015(3)
C(313) 0.050(4) 0.100(5) 0.064(4) -0.020(4) 0.007(3) -0.026(4)
C(314) 0.043(3) 0.064(4) 0.079(4) -0.010(4) -0.008(4) 0.012(4)
C(315) 0.071(4) 0.046(4) 0.058(4) -0.014(3) -0.025(3) -0.009(3)
C(316) 0.057(4) 0.048(3) 0.044(3) -0.005(3) -0.004(3) -0.006(3)
C(341) 0.037(3) 0.044(3) 0.033(3) 0.002(3) -0.002(2) 0.002(3)
C(342) 0.053(4) 0.049(3) 0.047(3) 0.003(3) -0.011(3) -0.001(3)
C(343) 0.063(4) 0.056(4) 0.052(4) 0.014(3) -0.015(3) 0.010(3)
C(344) 0.064(4) 0.040(3) 0.060(4) 0.013(3) -0.008(3) 0.005(3)
C(345) 0.052(4) 0.037(3) 0.055(4) 0.007(3) -0.011(3) -0.006(3)
C(346) 0.035(3) 0.036(3) 0.035(3) 0.003(2) -0.003(2) 0.000(2)
C(401) 0.066(4) 0.049(3) 0.036(3) 0.009(3) 0.008(3) -0.007(3)
C(411) 0.042(3) 0.036(3) 0.036(3) 0.000(2) -0.010(2) 0.001(2)
C(412) 0.053(4) 0.044(3) 0.071(4) -0.001(3) -0.009(3) -0.017(3)
C(413) 0.063(4) 0.047(4) 0.085(5) -0.006(3) -0.020(4) -0.019(3)
C(414) 0.067(4) 0.059(4) 0.061(4) -0.026(4) -0.024(4) 0.016(4)
C(415) 0.067(4) 0.083(5) 0.054(4) -0.032(4) 0.009(3) -0.015(4)
C(416) 0.062(4) 0.057(4) 0.043(3) -0.022(3) 0.003(3) -0.014(3)

loop_
_atom_site_label
_atom_site_fract_x
_atom_site_fract_y
_atom_site_fract_z
_atom_site_U_iso_or_equiv
_atom_site_thermal_displace_type
Ru(1) -0.16429(3) -0.15190(3) -0.141450(10) .02977(9) Uij
Cl(1) -0.31930(10) -0.13710(10) -.08051(4) .0460(4) Uij
Cl(2) -.01610(10) -0.14030(10) -0.20608(4) .0479(4) Uij
P(1) -0.29490(10) -0.11320(10) -0.20444(5) .0344(4) Uij
P(2) -0.13800(10) .03596(10) -0.13933(5) .0370(4) Uij
P(3) -.04090(10) -0.19470(10) -.07457(5) .0348(4) Uij
P(4) -0.16950(10) -0.34240(10) -0.15305(4) .0348(3) Uij
C(101) -0.4466(4) -0.1161(4) -0.1878(2) .050(2) Uij
C(111) -0.2935(4) -0.1877(4) -0.2648(2) .0370(10) Uij
C(112) -0.3647(5) -0.2770(4) -0.2720(2) .052(2) Uij
C(113) -0.3625(5) -0.3355(5) -0.3172(2) .069(2) Uij
C(114) -0.2920(5) -0.3031(5) -0.3551(2) .070(2) Uij
C(115) -0.2222(5) -0.2167(4) -0.3487(2) .056(2) Uij
C(116) -0.2210(4) -0.1586(4) -0.3043(2) .047(2) Uij
C(121) -0.2759(4) .0284(4) -0.2245(2) .0370(10) Uij
C(122) -0.3306(5) .0701(4) -0.2672(2) .047(2) Uij
C(123) -0.3110(5) .1773(4) -0.2819(2) .051(2) Uij
C(124) -0.2378(5) .2412(4) -0.2553(2) .050(2) Uij
C(125) -0.1857(5) .2016(4) -0.2122(2) .048(2) Uij
C(126) -0.2034(4) .0943(4) -0.1964(2) .0340(10) Uij
C(201) .0075(4) .0894(4) -0.1411(2) .054(2) Uij
C(211) -0.2016(5) .1199(4) -.0892(2) .044(2) Uij
C(212) -0.1440(5) .1339(5) -.0443(2) .071(2) Uij
C(213) -0.1881(7) .1966(6) -.0051(3) .098(3) Uij
C(214) -0.2911(8) .2464(6) -.0113(3) .102(3) Uij
C(215) -0.3528(8) .2323(5) -.0549(2) .107(3) Uij
C(216) -0.3074(6) .1682(5) -.0934(2) .079(2) Uij
C(301) -.0972(4) -0.1754(4) -.0107(2) .053(2) Uij
C(311) .1050(4) -0.1417(4) -.0700(2) .0370(10) Uij
C(312) .1824(4) -0.1647(5) -0.1072(2) .058(2) Uij
C(313) .2938(5) -0.1277(5) -0.1049(2) .072(2) Uij
C(314) .3311(5) -.0666(5) -.0656(2) .062(2) Uij
C(315) .2556(5) -.0406(4) -.0275(2) .058(2) Uij
C(316) .1439(4) -.0784(4) -.0300(2) .050(2) Uij
C(341) -.0159(4) -0.3414(4) -.0733(2) .0380(10) Uij
C(342) .0604(4) -0.3890(4) -.0388(2) .049(2) Uij
C(343) .0683(5) -0.5006(4) -.0340(2) .057(2) Uij
C(344) .0015(5) -0.5664(4) -.0641(2) .055(2) Uij
C(345) -.0724(5) -0.5225(4) -.0995(2) .048(2) Uij
C(346) -.0809(4) -0.4088(4) -0.1045(2) .0350(10) Uij
C(401) -.0986(4) -0.3922(4) -0.2101(2) .051(2) Uij
C(411) -0.3016(4) -0.4248(4) -0.1492(2) .0380(10) Uij
C(412) -0.3177(5) -0.5178(4) -0.1781(2) .056(2) Uij
C(413) -0.4131(5) -0.5835(4) -0.1719(2) .065(2) Uij
C(414) -0.4941(5) -0.5574(5) -0.1370(2) .062(2) Uij
C(415) -0.4826(5) -0.4631(5) -0.1094(2) .068(2) Uij
C(416) -0.3861(5) -0.3985(4) -0.1153(2) .054(2) Uij
H(101a) -0.4911 -0.0982 -0.2166 .0601 Uij
H(101b) -0.4607 -0.0648 -0.1616 .0601 Uij
H(101c) -0.4664 -0.1873 -0.1764 .0601 Uij
H(112) -0.4161 -0.2980 -0.2458 .0626 Uij
H(113) -0.4107 -0.3973 -0.3214 .0826 Uij
H(114) -0.2918 -0.3412 -0.3863 .0839 Uij
H(115) -0.1721 -0.1953 -0.3753 .0672 Uij
H(116) -0.1699 -0.0986 -0.3004 .0568 Uij
H(122) -0.3817 .0254 -0.2860 .0576 Uij
H(123) -0.3492 .2062 -0.3106 .0616 Uij
H(124) -0.2215 .3133 -0.2664 .0590 Uij
H(125) -0.1364 .2478 -0.1934 .0582 Uij
H(201c) .0056 .1671 -0.1410 .0643 Uij
H(201a) .0449 .0651 -0.1712 .0643 Uij
H(201b) .0492 .0643 -0.1125 .0643 Uij
H(212) -0.0720 .0996 -0.0398 .0845 Uij
H(213) -0.1470 .2047 .0258 .1164 Uij
H(214) -0.3212 .2916 .0145 .1210 Uij
H(215) -0.4267 .2647 -0.0584 .1295 Uij
H(216) -0.3507 .1583 -0.1234 .0928 Uij
H(301a) -0.1155 -0.1006 -0.0058 .0631 Uij
H(301b) -0.0410 -0.1973 .0132 .0631 Uij
H(301c) -0.1645 -0.2183 -0.0066 .0631 Uij
H(312) .1583 -0.2068 -0.1355 .0688 Uij
H(313) .3455 -0.1451 -0.1314 .0835 Uij
H(314) .4086 -0.0427 -0.0641 .0743 Uij
H(315) .2800 .0028 .0002 .0690 Uij
H(316) .0923 -0.0609 -0.0034 .0590 Uij
H(342) .1073 -0.3436 -0.0181 .0596 Uij
H(343) .1194 -0.5320 -0.0098 .0691 Uij
H(344) .0065 -0.6434 -0.0604 .0657 Uij
H(345) -0.1167 -0.5695 -0.1202 .0585 Uij
H(401a) -0.1372 -0.3650 -0.2392 .0602 Uij
H(401b) -0.0997 -0.4698 -0.2106 .0602 Uij
H(401c) -0.0209 -0.3676 -0.2106 .0602 Uij
H(412) -0.2626 -0.5369 -0.2030 .0672 Uij
H(413) -0.4232 -0.6467 -0.1921 .0793 Uij
H(414) -0.5586 -0.6039 -0.1318 .0740 Uij
H(415) -0.5411 -0.4426 -0.0861 .0821 Uij
H(416) -0.3787 -0.3347 -0.0952 .0644 Uij

loop_
_atom_type_symbol
_atom_type_scat_dispersion_real
_atom_type_scat_dispersion_imag
C 0.003 0.002
H 0.000 0.000
Cl 0.148 0.159
P 0.102 0.094
Ru -1.259 0.836

loop_
_geom_angle_atom_site_label_1
_geom_angle_atom_site_label_2
_geom_angle_atom_site_label_3
_geom_angle
_geom_angle_publ_flag
Cl(1) Ru(1) Cl(2) 171.81(5) no
Cl(1) Ru(1) P(1) 88.53(5) no
Cl(1) Ru(1) P(2) 90.44(5) no
Cl(1) Ru(1) P(3) 88.33(5) no
Cl(1) Ru(1) P(4) 98.15(4) no
Cl(2) Ru(1) P(1) 87.01(5) no
Cl(2) Ru(1) P(2) 82.29(5) no
Cl(2) Ru(1) P(3) 96.26(5) no
Cl(2) Ru(1) P(4) 89.11(5) no
P(1) Ru(1) P(2) 84.29(5) no
P(1) Ru(1) P(3) 176.59(5) no
P(1) Ru(1) P(4) 95.31(5) no
P(2) Ru(1) P(3) 97.06(5) no
P(2) Ru(1) P(4) 171.40(5) no
P(3) Ru(1) P(4) 83.82(4) no
Ru(1) P(1) C(101) 117.4(2) no
Ru(1) P(1) C(111) 121.3(2) no
Ru(1) P(1) C(121) 109.0(2) no
C(101) P(1) C(111) 102.1(2) no
C(101) P(1) C(121) 101.9(2) no
C(111) P(1) C(121) 102.6(2) no
Ru(1) P(2) C(126) 108.2(2) no
Ru(1) P(2) C(201) 118.6(2) no
Ru(1) P(2) C(211) 121.3(2) no
C(126) P(2) C(201) 103.0(2) no
C(126) P(2) C(211) 102.1(2) no
C(201) P(2) C(211) 101.1(2) no
Ru(1) P(3) C(301) 116.8(2) no
Ru(1) P(3) C(311) 122.9(2) no
Ru(1) P(3) C(341) 109.5(2) no
C(301) P(3) C(311) 103.1(2) no
C(301) P(3) C(341) 99.6(2) no
C(311) P(3) C(341) 101.6(2) no
Ru(1) P(4) C(346) 109.50(10) no
Ru(1) P(4) C(401) 115.3(2) no
Ru(1) P(4) C(411) 123.9(2) no
C(346) P(4) C(401) 100.2(2) no
C(346) P(4) C(411) 100.8(2) no
C(401) P(4) C(411) 103.9(2) no
P(1) C(111) C(112) 120.3(4) no
P(1) C(111) C(116) 122.0(4) no
C(112) C(111) C(116) 117.6(5) no
C(111) C(112) C(113) 120.8(5) no
C(112) C(113) C(114) 119.6(5) no
C(113) C(114) C(115) 120.3(6) no
C(114) C(115) C(116) 121.4(6) no
C(111) C(116) C(115) 120.3(5) no
P(1) C(121) C(122) 121.8(4) no
P(1) C(121) C(126) 118.1(4) no
C(122) C(121) C(126) 120.0(4) no
C(121) C(122) C(123) 119.8(5) no
C(122) C(123) C(124) 120.4(5) no
C(123) C(124) C(125) 120.2(5) no
C(124) C(125) C(126) 120.9(5) no
P(2) C(126) C(121) 117.9(4) no
P(2) C(126) C(125) 123.5(4) no
C(121) C(126) C(125) 118.6(5) no
P(2) C(211) C(212) 119.9(4) no
P(2) C(211) C(216) 123.1(4) no
C(212) C(211) C(216) 116.9(5) no
C(211) C(212) C(213) 122.3(6) no
C(212) C(213) C(214) 119.0(8) no
C(213) C(214) C(215) 120.7(8) no
C(214) C(215) C(216) 119.2(8) no
C(211) C(216) C(215) 121.8(6) no
P(3) C(311) C(312) 119.6(4) no
P(3) C(311) C(316) 123.7(4) no
C(312) C(311) C(316) 116.7(5) no
C(311) C(312) C(313) 121.6(5) no
C(312) C(313) C(314) 121.3(5) no
C(313) C(314) C(315) 119.1(5) no
C(314) C(315) C(316) 119.3(5) no
C(311) C(316) C(315) 122.1(5) no
P(3) C(341) C(342) 121.6(4) no
P(3) C(341) C(346) 119.1(3) no
C(342) C(341) C(346) 119.0(5) no
C(341) C(342) C(343) 121.1(5) no
C(342) C(343) C(344) 119.4(5) no
C(343) C(344) C(345) 121.1(5) no
C(344) C(345) C(346) 119.7(5) no
P(4) C(346) C(341) 117.3(3) no
P(4) C(346) C(345) 123.1(4) no
C(341) C(346) C(345) 119.6(5) no
P(4) C(411) C(412) 122.2(4) no
P(4) C(411) C(416) 120.5(4) no
C(412) C(411) C(416) 117.3(5) no
C(411) C(412) C(413) 121.5(5) no
C(412) C(413) C(414) 120.2(5) no
C(413) C(414) C(415) 119.4(5) no
C(414) C(415) C(416) 120.1(6) no
C(411) C(416) C(415) 121.5(5) no

loop_
_geom_bond_atom_site_label_1
_geom_bond_atom_site_label_2
_geom_bond_distance
_geom_bond_publ_flag
Ru(1) Cl(1) 2.4260(10) no
Ru(1) Cl(2) 2.4320(10) no
Ru(1) P(1) 2.3040(10) no
Ru(1) P(2) 2.3210(10) no
Ru(1) P(3) 2.3380(10) no
Ru(1) P(4) 2.3540(10) no
P(1) C(101) 1.821(5) no
P(1) C(111) 1.839(5) no
P(1) C(121) 1.827(4) no
P(2) C(126) 1.835(5) no
P(2) C(201) 1.817(5) no
P(2) C(211) 1.833(5) no
P(3) C(301) 1.827(5) no
P(3) C(311) 1.822(5) no
P(3) C(341) 1.821(5) no
P(4) C(346) 1.836(4) no
P(4) C(401) 1.824(4) no
P(4) C(411) 1.842(4) no
C(111) C(112) 1.385(6) no
C(111) C(116) 1.389(6) no
C(112) C(113) 1.396(7) no
C(113) C(114) 1.355(7) no
C(114) C(115) 1.344(7) no
C(115) C(116) 1.374(6) no
C(121) C(122) 1.393(6) no
C(121) C(126) 1.384(6) no
C(122) C(123) 1.388(6) no
C(123) C(124) 1.353(7) no
C(124) C(125) 1.380(7) no
C(125) C(126) 1.393(6) no
C(211) C(212) 1.375(6) no
C(211) C(216) 1.371(7) no
C(212) C(213) 1.387(8) no
C(213) C(214) 1.360(10) no
C(214) C(215) 1.370(10) no
C(215) C(216) 1.389(7) no
C(311) C(312) 1.363(6) no
C(311) C(316) 1.388(6) no
C(312) C(313) 1.375(7) no
C(313) C(314) 1.351(7) no
C(314) C(315) 1.376(7) no
C(315) C(316) 1.382(7) no
C(341) C(342) 1.400(6) no
C(341) C(346) 1.391(6) no
C(342) C(343) 1.376(6) no
C(343) C(344) 1.375(7) no
C(344) C(345) 1.379(6) no
C(345) C(346) 1.402(6) no
C(411) C(412) 1.385(6) no
C(411) C(416) 1.370(6) no
C(412) C(413) 1.381(7) no
C(413) C(414) 1.357(8) no
C(414) C(415) 1.373(7) no
C(415) C(416) 1.382(7) no
